data_4134842
loop_
_publ_author_name
'Chiang, Chuan-Kuei'
'Chu, Kai-Ti'
'Lin, Chia-Chin'
'Xie, Shi-Rou'
'Liu, Yu-Chiao'
'Demeshko, Serhiy'
'Lee, Gene-Hsiang'
'Meyer, Franc'
'Tsai, Ming-Li'
'Chiang, Ming-Hsi'
'Lee, Chien-Ming'

_publ_section_title
;
 Photoinduced NO and HNO Production from Mononuclear {FeNO}<sup>6</sup>
 Complex Bearing a Pendant Thiol.
;
_journal_name_full 'Journal of the American Chemical Society'
_journal_paper_doi 10.1021/jacs.9b13837
_journal_year 2020
_chemical_formula_sum 'C65 H71 Mn N2 O2 P3 S3 Si3'
_chemical_formula_weight 1240.53
_space_group_crystal_system orthorhombic
_space_group_IT_number 61
_space_group_name_Hall '-P 2ac 2ab'
_space_group_name_H-M_alt 'P b c a'
_atom_sites_solution_hydrogens geom
_audit_creation_method SHELXL-2014/7
_cell_angle_alpha 90
_cell_angle_beta 90
_cell_angle_gamma 90
_cell_formula_units_Z 8
_cell_length_a 27.3961(4)
_cell_length_b 17.5818(2)
_cell_length_c 28.1908(4)
_cell_measurement_reflns_used 9831
_cell_measurement_temperature 200(2)
_cell_measurement_theta_max 75.09
_cell_measurement_theta_min 4.09
_cell_volume 13578.7(3)
_computing_cell_refinement 'Bruker SAINT'
_computing_data_collection 'Bruker APEX3'
_computing_data_reduction 'Bruker SAINT'
_computing_molecular_graphics 'Bruker SHELXTL'
_computing_publication_material 'Bruker SHELXTL'
_computing_structure_refinement 'SHELXL-2014/7 (Sheldrick, 2014)'
_computing_structure_solution 'SHELXS-97 (Sheldrick 2008)'
_diffrn_ambient_temperature 200(2)
_diffrn_measured_fraction_theta_full 0.999
_diffrn_measured_fraction_theta_max 0.999
_diffrn_measurement_device_type 'Bruker D8 VENTURE'
_diffrn_measurement_method '\f and \w scans'
_diffrn_radiation_type CuK\a
_diffrn_radiation_wavelength 1.54178
_diffrn_reflns_av_R_equivalents 0.0293
_diffrn_reflns_av_unetI/netI 0.0203
_diffrn_reflns_Laue_measured_fraction_full 0.999
_diffrn_reflns_Laue_measured_fraction_max 0.999
_diffrn_reflns_limit_h_max 34
_diffrn_reflns_limit_h_min -34
_diffrn_reflns_limit_k_max 22
_diffrn_reflns_limit_k_min -22
_diffrn_reflns_limit_l_max 35
_diffrn_reflns_limit_l_min -35
_diffrn_reflns_number 87154
_diffrn_reflns_point_group_measured_fraction_full 0.999
_diffrn_reflns_point_group_measured_fraction_max 0.999
_diffrn_reflns_theta_full 67.679
_diffrn_reflns_theta_max 74.995
_diffrn_reflns_theta_min 3.373
_exptl_absorpt_coefficient_mu 3.942
_exptl_absorpt_correction_T_max 0.7539
_exptl_absorpt_correction_T_min 0.5074
_exptl_absorpt_correction_type multi-scan
_exptl_absorpt_process_details 'SADABS (Bruker, 2016)'
_exptl_crystal_colour brown
_exptl_crystal_density_diffrn 1.214
_exptl_crystal_description block
_exptl_crystal_F_000 5208
_exptl_crystal_size_max 0.192
_exptl_crystal_size_mid 0.147
_exptl_crystal_size_min 0.072
_refine_diff_density_max 1.442
_refine_diff_density_min -0.416
_refine_diff_density_rms 0.069
_refine_ls_extinction_method none
_refine_ls_goodness_of_fit_ref 1.034
_refine_ls_hydrogen_treatment constr
_refine_ls_matrix_type full
_refine_ls_number_parameters 748
_refine_ls_number_reflns 13957
_refine_ls_number_restraints 43
_refine_ls_restrained_S_all 1.056
_refine_ls_R_factor_all 0.0448
_refine_ls_R_factor_gt 0.0410
_refine_ls_shift/su_max 0.002
_refine_ls_shift/su_mean 0.000
_refine_ls_structure_factor_coef Fsqd
_refine_ls_weighting_details 'w=1/[\s^2^(Fo^2^)+(0.0850P)^2^+5.1701P] where P=(Fo^2^+2Fc^2^)/3'
_refine_ls_weighting_scheme calc
_refine_ls_wR_factor_gt 0.1217
_refine_ls_wR_factor_ref 0.1272
_reflns_Friedel_coverage 0.000
_reflns_number_gt 12701
_reflns_number_total 13957
_reflns_threshold_expression 'I > 2\s(I)'
_cod_data_source_file ja9b13837_si_006.cif
_cod_data_source_block ic19003
_cod_database_code 4134842
_shelx_shelxl_version_number 2014/7
_shelx_space_group_comment
; 
The symmetry employed for this shelxl refinement is uniquely defined 
by the following loop, which should always be used as a source of 
symmetry information in preference to the above space-group names. 
They are only intended as comments. 
;
_shelx_estimated_absorpt_t_min 0.518
_shelx_estimated_absorpt_t_max 0.764

loop_
_space_group_symop_operation_xyz
'x, y, z'
'-x+1/2, -y, z+1/2'
'-x, y+1/2, -z+1/2'
'x+1/2, -y+1/2, -z'
'-x, -y, -z'
'x-1/2, y, -z-1/2'
'x, -y-1/2, z-1/2'
'-x-1/2, y-1/2, z'

loop_
_atom_site_label
_atom_site_type_symbol
_atom_site_fract_x
_atom_site_fract_y
_atom_site_fract_z
_atom_site_U_iso_or_equiv
_atom_site_adp_type
_atom_site_occupancy
_atom_site_site_symmetry_order
_atom_site_calc_flag
_atom_site_refinement_flags_posn
_atom_site_refinement_flags_adp
_atom_site_refinement_flags_occupancy
_atom_site_disorder_assembly
_atom_site_disorder_group
Mn Mn 0.70397(2) 0.97015(2) 0.17344(2) 0.03072(9) Uani 1 1 d . . . . .
S1 S 0.63392(2) 0.89727(3) 0.15859(2) 0.03879(11) Uani 1 1 d . . . . .
S2 S 0.74408(2) 1.01441(3) 0.10520(2) 0.03782(11) Uani 1 1 d . . . . .
S3 S 0.75547(2) 0.96369(3) 0.23945(2) 0.03893(12) Uani 1 1 d . . . . .
P1 P 0.74135(2) 0.85772(2) 0.15402(2) 0.02790(10) Uani 1 1 d . . . . .
Si1 Si 0.54623(2) 0.76419(4) 0.17327(2) 0.04106(13) Uani 1 1 d . . . . .
Si2 Si 0.79460(2) 1.04228(4) 0.00026(2) 0.04404(14) Uani 1 1 d . . . . .
Si3 Si 0.84436(3) 0.93598(5) 0.31937(2) 0.06076(19) Uani 1 1 d . . . . .
N1 N 0.67474(7) 1.05575(12) 0.18723(7) 0.0516(4) Uani 1 1 d D . . . .
O1 O 0.65614(14) 1.10819(19) 0.19330(15) 0.0800(9) Uani 0.721(6) 1 d D U P A 1
O1' O 0.6464(3) 1.0842(5) 0.2170(3) 0.0800(9) Uani 0.279(6) 1 d D . P A 2
C1 C 0.69968(6) 0.77900(10) 0.16183(6) 0.0311(3) Uani 1 1 d . . . . .
C2 C 0.71348(8) 0.70340(12) 0.16739(8) 0.0420(4) Uani 1 1 d . . . . .
H2 H 0.7471 0.6900 0.1673 0.050 Uiso 1 1 calc R U . . .
C3 C 0.67836(9) 0.64789(12) 0.17310(9) 0.0486(5) Uani 1 1 d . . . . .
H3 H 0.6875 0.5961 0.1768 0.058 Uiso 1 1 calc R U . . .
C4 C 0.62959(8) 0.66865(12) 0.17331(8) 0.0439(5) Uani 1 1 d . . . . .
H4 H 0.6057 0.6298 0.1766 0.053 Uiso 1 1 calc R U . . .
C5 C 0.61373(7) 0.74364(11) 0.16886(6) 0.0340(4) Uani 1 1 d . . . . .
C6 C 0.65003(6) 0.80014(10) 0.16307(6) 0.0295(3) Uani 1 1 d . . . . .
C7 C 0.53126(9) 0.83375(16) 0.22137(9) 0.0549(6) Uani 1 1 d . . . . .
H7A H 0.5440 0.8840 0.2129 0.082 Uiso 1 1 calc R U . . .
H7B H 0.5461 0.8169 0.2512 0.082 Uiso 1 1 calc R U . . .
H7C H 0.4958 0.8368 0.2252 0.082 Uiso 1 1 calc R U . . .
C8 C 0.51498(10) 0.67285(17) 0.18955(11) 0.0650(7) Uani 1 1 d . . . . .
H8A H 0.4798 0.6818 0.1927 0.098 Uiso 1 1 calc R U . . .
H8B H 0.5280 0.6541 0.2197 0.098 Uiso 1 1 calc R U . . .
H8C H 0.5208 0.6349 0.1647 0.098 Uiso 1 1 calc R U . . .
C9 C 0.52201(9) 0.79573(19) 0.11469(9) 0.0629(7) Uani 1 1 d . . . . .
H9A H 0.4870 0.8065 0.1175 0.094 Uiso 1 1 calc R U . . .
H9B H 0.5271 0.7554 0.0912 0.094 Uiso 1 1 calc R U . . .
H9C H 0.5392 0.8419 0.1046 0.094 Uiso 1 1 calc R U . . .
C10 C 0.76227(6) 0.86123(10) 0.09309(6) 0.0318(4) Uani 1 1 d . . . . .
C11 C 0.77617(8) 0.79742(11) 0.06685(7) 0.0392(4) Uani 1 1 d . . . . .
H11 H 0.7730 0.7479 0.0800 0.047 Uiso 1 1 calc R U . . .
C12 C 0.79462(8) 0.80686(13) 0.02156(7) 0.0445(5) Uani 1 1 d . . . . .
H12 H 0.8040 0.7638 0.0033 0.053 Uiso 1 1 calc R U . . .
C13 C 0.79940(7) 0.87947(13) 0.00297(7) 0.0415(4) Uani 1 1 d . . . . .
H13 H 0.8127 0.8850 -0.0280 0.050 Uiso 1 1 calc R U . . .
C14 C 0.78557(7) 0.94485(12) 0.02775(7) 0.0361(4) Uani 1 1 d . . . . .
C15 C 0.76562(6) 0.93492(10) 0.07359(6) 0.0315(3) Uani 1 1 d . . . . .
C16 C 0.83865(13) 1.1004(2) 0.03585(13) 0.0860(11) Uani 1 1 d . . . . .
H16A H 0.8435 1.1498 0.0205 0.129 Uiso 1 1 calc R U . . .
H16B H 0.8700 1.0736 0.0379 0.129 Uiso 1 1 calc R U . . .
H16C H 0.8256 1.1081 0.0678 0.129 Uiso 1 1 calc R U . . .
C17 C 0.82085(13) 1.0279(2) -0.06030(11) 0.0776(10) Uani 1 1 d . . . . .
H17A H 0.8016 0.9896 -0.0773 0.116 Uiso 1 1 calc R U . . .
H17B H 0.8547 1.0104 -0.0575 0.116 Uiso 1 1 calc R U . . .
H17C H 0.8200 1.0760 -0.0778 0.116 Uiso 1 1 calc R U . . .
C18 C 0.73670(10) 1.09581(15) -0.00754(9) 0.0561(6) Uani 1 1 d . . . . .
H18A H 0.7430 1.1422 -0.0258 0.084 Uiso 1 1 calc R U . . .
H18B H 0.7235 1.1094 0.0236 0.084 Uiso 1 1 calc R U . . .
H18C H 0.7131 1.0641 -0.0246 0.084 Uiso 1 1 calc R U . . .
C19 C 0.79369(6) 0.84066(11) 0.19176(6) 0.0320(4) Uani 1 1 d . . . . .
C20 C 0.82827(7) 0.78461(12) 0.18292(8) 0.0404(4) Uani 1 1 d . . . . .
H20 H 0.8258 0.7539 0.1553 0.048 Uiso 1 1 calc R U . . .
C21 C 0.86627(8) 0.77362(13) 0.21453(9) 0.0484(5) Uani 1 1 d . . . . .
H21 H 0.8903 0.7359 0.2086 0.058 Uiso 1 1 calc R U . . .
C22 C 0.86881(8) 0.81794(14) 0.25467(8) 0.0476(5) Uani 1 1 d . . . . .
H22 H 0.8945 0.8089 0.2765 0.057 Uiso 1 1 calc R U . . .
C23 C 0.83519(8) 0.87594(12) 0.26490(7) 0.0413(4) Uani 1 1 d . . . . .
C24 C 0.79713(6) 0.88799(11) 0.23154(7) 0.0333(4) Uani 1 1 d . . . . .
C25 C 0.8657(2) 1.0320(3) 0.30191(15) 0.1124(16) Uani 1 1 d . . . . .
H25A H 0.8452 1.0513 0.2761 0.169 Uiso 1 1 calc R U . . .
H25B H 0.8996 1.0290 0.2912 0.169 Uiso 1 1 calc R U . . .
H25C H 0.8635 1.0663 0.3292 0.169 Uiso 1 1 calc R U . . .
C26 C 0.78871(15) 0.9446(3) 0.35672(11) 0.0997(13) Uani 1 1 d . . . . .
H26A H 0.7974 0.9673 0.3873 0.150 Uiso 1 1 calc R U . . .
H26B H 0.7746 0.8940 0.3619 0.150 Uiso 1 1 calc R U . . .
H26C H 0.7648 0.9770 0.3406 0.150 Uiso 1 1 calc R U . . .
C27 C 0.89300(16) 0.8909(3) 0.35665(13) 0.1084(15) Uani 1 1 d . . . . .
H27A H 0.8973 0.9203 0.3859 0.163 Uiso 1 1 calc R U . . .
H27B H 0.9238 0.8900 0.3390 0.163 Uiso 1 1 calc R U . . .
H27C H 0.8834 0.8387 0.3646 0.163 Uiso 1 1 calc R U . . .
P2 P 0.93914(2) 1.26839(3) -0.09630(2) 0.03220(11) Uani 1 1 d . . . . .
P3 P 1.02590(2) 1.19072(3) -0.05716(2) 0.03383(11) Uani 1 1 d . . . . .
N2 N 0.97076(6) 1.20577(9) -0.07064(6) 0.0388(3) Uani 1 1 d . . . . .
C28 C 0.90305(7) 1.22489(13) -0.14182(7) 0.0429(5) Uani 1 1 d . . . . .
C29 C 0.89254(11) 1.14760(17) -0.13863(9) 0.0647(7) Uani 1 1 d . . . . .
H29 H 0.9062 1.1175 -0.1140 0.078 Uiso 1 1 calc R U . . .
C30 C 0.86168(17) 1.1155(3) -0.17218(11) 0.0991(13) Uani 1 1 d . U . . .
H30 H 0.8539 1.0630 -0.1701 0.119 Uiso 1 1 calc R U . . .
C31 C 0.84240(14) 1.1579(3) -0.20811(11) 0.1022(13) Uani 1 1 d . U . . .
H31 H 0.8215 1.1346 -0.2307 0.123 Uiso 1 1 calc R U . . .
C32 C 0.85296(11) 1.2336(2) -0.21186(9) 0.0771(10) Uani 1 1 d . . . . .
H32 H 0.8394 1.2629 -0.2369 0.093 Uiso 1 1 calc R U . . .
C33 C 0.88370(9) 1.26748(18) -0.17880(8) 0.0565(6) Uani 1 1 d . . . . .
H33 H 0.8915 1.3199 -0.1815 0.068 Uiso 1 1 calc R U . . .
C34 C 0.97357(7) 1.34394(11) -0.12346(7) 0.0379(4) Uani 1 1 d . . . . .
C35 C 0.99713(8) 1.33106(14) -0.16673(8) 0.0458(5) Uani 1 1 d . . . . .
H35 H 0.9925 1.2843 -0.1830 0.055 Uiso 1 1 calc R U . . .
C36 C 1.02726(9) 1.38662(17) -0.18592(10) 0.0592(6) Uani 1 1 d . . . . .
H36 H 1.0431 1.3780 -0.2154 0.071 Uiso 1 1 calc R U . . .
C37 C 1.03409(11) 1.45421(17) -0.16220(12) 0.0689(8) Uani 1 1 d . . . . .
H37 H 1.0548 1.4921 -0.1753 0.083 Uiso 1 1 calc R U . . .
C38 C 1.01097(12) 1.46727(15) -0.11958(13) 0.0721(8) Uani 1 1 d . . . . .
H38 H 1.0159 1.5142 -0.1036 0.087 Uiso 1 1 calc R U . . .
C39 C 0.98053(9) 1.41252(14) -0.09963(10) 0.0541(5) Uani 1 1 d . . . . .
H39 H 0.9647 1.4218 -0.0702 0.065 Uiso 1 1 calc R U . . .
C40 C 0.89858(7) 1.31096(12) -0.05388(7) 0.0387(4) Uani 1 1 d . . . . .
C41 C 0.90528(9) 1.29749(17) -0.00621(8) 0.0549(6) Uani 1 1 d . . . . .
H41 H 0.9304 1.2640 0.0041 0.066 Uiso 1 1 calc R U . . .
C42 C 0.87528(11) 1.3330(2) 0.02688(9) 0.0693(8) Uani 1 1 d . . . . .
H42 H 0.8798 1.3232 0.0597 0.083 Uiso 1 1 calc R U . . .
C43 C 0.83949(10) 1.38174(17) 0.01255(11) 0.0656(7) Uani 1 1 d . . . . .
H43 H 0.8203 1.4080 0.0353 0.079 Uiso 1 1 calc R U . . .
C44 C 0.83135(13) 1.3926(2) -0.03494(12) 0.0859(11) Uani 1 1 d . . . . .
H44 H 0.8055 1.4248 -0.0450 0.103 Uiso 1 1 calc R U . . .
C45 C 0.86055(11) 1.3572(2) -0.06828(10) 0.0749(9) Uani 1 1 d . . . . .
H45 H 0.8545 1.3647 -0.1011 0.090 Uiso 1 1 calc R U . . .
C46 C 1.06200(7) 1.27508(12) -0.04952(7) 0.0386(4) Uani 1 1 d . . . . .
C47 C 1.05415(10) 1.32025(16) -0.00954(9) 0.0575(6) Uani 1 1 d . . . . .
H47 H 1.0320 1.3042 0.0144 0.069 Uiso 1 1 calc R U . . .
C48 C 1.07882(12) 1.38861(18) -0.00495(11) 0.0729(8) Uani 1 1 d . . . . .
H48 H 1.0734 1.4198 0.0221 0.087 Uiso 1 1 calc R U . . .
C49 C 1.11140(11) 1.41154(18) -0.03973(13) 0.0732(8) Uani 1 1 d . . . . .
H49 H 1.1286 1.4581 -0.0362 0.088 Uiso 1 1 calc R U . . .
C50 C 1.11904(9) 1.36753(16) -0.07916(11) 0.0625(7) Uani 1 1 d . . . . .
H50 H 1.1412 1.3839 -0.1030 0.075 Uiso 1 1 calc R U . . .
C51 C 1.09436(8) 1.29901(13) -0.08439(8) 0.0457(5) Uani 1 1 d . . . . .
H51 H 1.0996 1.2686 -0.1118 0.055 Uiso 1 1 calc R U . . .
C52 C 1.02715(8) 1.14172(13) -0.00104(7) 0.0435(5) Uani 1 1 d . . . . .
C53 C 1.06871(10) 1.14262(18) 0.02719(9) 0.0613(7) Uani 1 1 d . . . . .
H53 H 1.0968 1.1700 0.0172 0.074 Uiso 1 1 calc R U . . .
C54 C 1.06919(12) 1.1035(2) 0.07001(10) 0.0734(9) Uani 1 1 d . . . . .
H54 H 1.0976 1.1043 0.0894 0.088 Uiso 1 1 calc R U . . .
C55 C 1.02885(13) 1.06360(17) 0.08435(10) 0.0714(9) Uani 1 1 d . . . . .
H55 H 1.0296 1.0364 0.1134 0.086 Uiso 1 1 calc R U . . .
C56 C 0.98770(13) 1.06267(16) 0.05721(10) 0.0690(8) Uani 1 1 d . . . . .
H56 H 0.9599 1.0352 0.0677 0.083 Uiso 1 1 calc R U . . .
C57 C 0.98606(10) 1.10188(13) 0.01392(9) 0.0528(5) Uani 1 1 d . . . . .
H57 H 0.9573 1.1012 -0.0049 0.063 Uiso 1 1 calc R U . . .
C58 C 1.05423(7) 1.13135(11) -0.10137(7) 0.0347(4) Uani 1 1 d . . . . .
C59 C 1.10035(7) 1.09954(12) -0.09440(7) 0.0396(4) Uani 1 1 d . . . . .
H59 H 1.1179 1.1099 -0.0661 0.048 Uiso 1 1 calc R U . . .
C60 C 1.12056(7) 1.05290(12) -0.12882(8) 0.0423(4) Uani 1 1 d . . . . .
H60 H 1.1518 1.0310 -0.1238 0.051 Uiso 1 1 calc R U . . .
C61 C 1.09554(9) 1.03818(12) -0.17023(8) 0.0437(5) Uani 1 1 d . . . . .
H61 H 1.1097 1.0065 -0.1938 0.052 Uiso 1 1 calc R U . . .
C62 C 1.04994(9) 1.06945(13) -0.17753(8) 0.0485(5) Uani 1 1 d . . . . .
H62 H 1.0328 1.0593 -0.2061 0.058 Uiso 1 1 calc R U . . .
C63 C 1.02904(8) 1.11582(12) -0.14308(7) 0.0429(4) Uani 1 1 d . . . . .
H63 H 0.9975 1.1369 -0.1481 0.051 Uiso 1 1 calc R U . . .
O2 O 0.6864(3) 1.1596(5) 0.3539(4) 0.158(2) Uani 0.5 1 d D U P B 1
C64 C 0.6264(4) 1.0937(8) 0.3068(4) 0.162(5) Uani 0.5 1 d D U P B 1
H64A H 0.6174 1.0617 0.3338 0.242 Uiso 0.5 1 calc R U P B 1
H64B H 0.6234 1.0643 0.2774 0.242 Uiso 0.5 1 calc R U P B 1
H64C H 0.6047 1.1379 0.3054 0.242 Uiso 0.5 1 calc R U P B 1
C65 C 0.6786(4) 1.1203(6) 0.3124(4) 0.119(3) Uani 0.5 1 d D U P B 1
H65A H 0.7005 1.0756 0.3116 0.142 Uiso 0.5 1 calc R U P B 1
H65B H 0.6871 1.1534 0.2853 0.142 Uiso 0.5 1 calc R U P B 1
C66 C 0.7335(4) 1.1962(8) 0.3433(4) 0.138(4) Uani 0.5 1 d D U P B 1
H66A H 0.7311 1.2341 0.3175 0.166 Uiso 0.5 1 calc R U P B 1
H66B H 0.7596 1.1589 0.3362 0.166 Uiso 0.5 1 calc R U P B 1
C67 C 0.7394(7) 1.2318(8) 0.3905(4) 0.193(6) Uani 0.5 1 d D U P B 1
H67A H 0.7073 1.2381 0.4054 0.289 Uiso 0.5 1 calc R U P B 1
H67B H 0.7550 1.2817 0.3869 0.289 Uiso 0.5 1 calc R U P B 1
H67C H 0.7599 1.1993 0.4105 0.289 Uiso 0.5 1 calc R U P B 1
O3 O 0.7257(3) 1.1675(5) 0.2977(4) 0.158(2) Uani 0.5 1 d . . P C 2

loop_
_atom_site_aniso_label
_atom_site_aniso_U_11
_atom_site_aniso_U_22
_atom_site_aniso_U_33
_atom_site_aniso_U_23
_atom_site_aniso_U_13
_atom_site_aniso_U_12
Mn 0.03118(16) 0.02755(15) 0.03342(16) 0.00124(10) 0.00123(11) 0.00173(10)
S1 0.0293(2) 0.0301(2) 0.0569(3) -0.00103(19) -0.00220(18) 0.00285(16)
S2 0.0447(3) 0.0323(2) 0.0365(2) 0.00611(17) 0.00612(18) 0.00019(18)
S3 0.0421(3) 0.0402(2) 0.0345(2) -0.00457(17) -0.00175(18) 0.00497(18)
P1 0.0268(2) 0.0277(2) 0.0291(2) 0.00192(15) 0.00280(15) 0.00099(15)
Si1 0.0304(3) 0.0515(3) 0.0412(3) -0.0043(2) 0.0036(2) -0.0058(2)
Si2 0.0387(3) 0.0519(3) 0.0415(3) 0.0180(2) 0.0051(2) -0.0029(2)
Si3 0.0611(4) 0.0844(5) 0.0368(3) -0.0063(3) -0.0098(3) -0.0013(4)
N1 0.0445(10) 0.0573(11) 0.0530(11) -0.0018(9) -0.0027(8) 0.0079(9)
O1 0.0883(15) 0.0649(15) 0.0869(18) -0.0054(13) -0.0018(14) 0.0121(12)
O1' 0.0883(15) 0.0649(15) 0.0869(18) -0.0054(13) -0.0018(14) 0.0121(12)
C1 0.0312(9) 0.0297(8) 0.0323(8) 0.0009(7) 0.0058(6) -0.0002(6)
C2 0.0374(10) 0.0332(10) 0.0554(12) 0.0043(8) 0.0101(9) 0.0048(8)
C3 0.0495(12) 0.0285(9) 0.0678(14) 0.0035(9) 0.0130(10) 0.0010(9)
C4 0.0447(11) 0.0334(10) 0.0537(12) -0.0012(8) 0.0113(9) -0.0070(8)
C5 0.0330(9) 0.0351(9) 0.0338(9) -0.0028(7) 0.0046(7) -0.0044(7)
C6 0.0317(8) 0.0295(8) 0.0271(8) -0.0012(6) 0.0026(6) 0.0000(7)
C7 0.0419(11) 0.0657(14) 0.0571(13) -0.0105(11) 0.0121(10) 0.0022(10)
C8 0.0477(13) 0.0728(17) 0.0746(17) -0.0055(14) 0.0095(12) -0.0246(12)
C9 0.0453(13) 0.090(2) 0.0537(14) 0.0016(13) -0.0056(10) 0.0087(12)
C10 0.0287(8) 0.0367(9) 0.0299(8) 0.0027(7) 0.0018(6) -0.0024(7)
C11 0.0429(10) 0.0376(9) 0.0370(9) -0.0007(8) 0.0028(8) -0.0015(8)
C12 0.0482(11) 0.0486(11) 0.0367(10) -0.0074(8) 0.0055(8) -0.0007(9)
C13 0.0366(10) 0.0571(12) 0.0309(9) 0.0020(8) 0.0030(7) -0.0004(8)
C14 0.0285(8) 0.0465(10) 0.0332(9) 0.0077(8) 0.0007(7) -0.0021(7)
C15 0.0262(8) 0.0376(9) 0.0307(8) 0.0036(7) -0.0017(6) -0.0028(7)
C16 0.076(2) 0.090(2) 0.091(2) 0.0339(18) -0.0188(17) -0.0484(18)
C17 0.082(2) 0.088(2) 0.0628(16) 0.0369(15) 0.0354(15) 0.0247(16)
C18 0.0636(15) 0.0563(14) 0.0484(12) 0.0118(10) 0.0042(11) 0.0153(11)
C19 0.0275(8) 0.0363(9) 0.0321(9) 0.0045(7) 0.0020(6) 0.0003(7)
C20 0.0349(9) 0.0414(10) 0.0449(10) 0.0001(8) 0.0015(8) 0.0051(8)
C21 0.0349(10) 0.0490(12) 0.0612(13) 0.0049(10) -0.0029(9) 0.0106(9)
C22 0.0368(10) 0.0571(13) 0.0490(11) 0.0097(10) -0.0092(9) 0.0042(9)
C23 0.0387(10) 0.0504(11) 0.0349(9) 0.0058(8) -0.0026(8) -0.0020(8)
C24 0.0302(8) 0.0380(9) 0.0316(8) 0.0053(7) 0.0033(6) -0.0020(7)
C25 0.163(4) 0.099(3) 0.074(2) -0.028(2) -0.011(3) -0.050(3)
C26 0.094(2) 0.166(4) 0.0395(14) -0.0109(19) 0.0072(15) 0.020(3)
C27 0.096(3) 0.163(4) 0.066(2) -0.016(2) -0.043(2) 0.027(3)
P2 0.0262(2) 0.0369(2) 0.0335(2) -0.00344(17) 0.00250(16) -0.00034(16)
P3 0.0281(2) 0.0385(2) 0.0350(2) 0.00231(18) 0.00687(17) 0.00263(17)
N2 0.0283(8) 0.0382(8) 0.0499(9) 0.0032(7) 0.0070(7) 0.0012(6)
C28 0.0330(9) 0.0586(12) 0.0370(10) -0.0097(9) 0.0064(8) -0.0112(8)
C29 0.0751(17) 0.0700(16) 0.0490(13) -0.0087(12) 0.0127(12) -0.0378(14)
C30 0.127(3) 0.113(3) 0.0578(17) -0.0202(15) 0.0151(15) -0.085(2)
C31 0.095(2) 0.168(4) 0.0441(14) -0.0253(16) 0.0064(13) -0.078(2)
C32 0.0572(15) 0.136(3) 0.0384(12) -0.0094(15) -0.0042(11) -0.0231(17)
C33 0.0448(12) 0.0821(18) 0.0425(11) -0.0073(11) -0.0024(9) -0.0052(12)
C34 0.0341(9) 0.0377(9) 0.0420(10) 0.0027(8) -0.0030(7) -0.0032(7)
C35 0.0411(11) 0.0524(12) 0.0440(10) 0.0053(9) 0.0011(8) -0.0084(9)
C36 0.0482(13) 0.0728(16) 0.0565(13) 0.0191(12) 0.0009(11) -0.0153(12)
C37 0.0599(16) 0.0585(15) 0.088(2) 0.0279(14) -0.0125(14) -0.0218(13)
C38 0.0756(19) 0.0413(13) 0.099(2) 0.0019(13) -0.0162(17) -0.0147(12)
C39 0.0555(13) 0.0420(11) 0.0650(14) -0.0053(10) -0.0050(11) -0.0029(10)
C40 0.0300(9) 0.0470(11) 0.0390(10) -0.0040(8) 0.0040(7) 0.0058(8)
C41 0.0442(12) 0.0822(17) 0.0384(11) -0.0065(11) 0.0018(9) 0.0171(11)
C42 0.0591(15) 0.107(2) 0.0415(12) -0.0151(14) 0.0102(11) 0.0125(15)
C43 0.0540(14) 0.0715(17) 0.0714(17) -0.0155(13) 0.0266(13) 0.0089(12)
C44 0.079(2) 0.102(2) 0.076(2) 0.0136(17) 0.0268(16) 0.0567(19)
C45 0.0701(18) 0.104(2) 0.0511(14) 0.0121(14) 0.0131(12) 0.0480(17)
C46 0.0302(9) 0.0469(10) 0.0387(9) -0.0004(8) -0.0006(7) -0.0012(8)
C47 0.0607(14) 0.0657(15) 0.0461(12) -0.0106(11) 0.0015(11) -0.0091(12)
C48 0.082(2) 0.0702(18) 0.0664(17) -0.0236(14) -0.0144(15) -0.0140(15)
C49 0.0613(16) 0.0621(16) 0.096(2) -0.0051(15) -0.0212(16) -0.0203(13)
C50 0.0431(12) 0.0619(15) 0.0825(18) 0.0077(13) 0.0011(12) -0.0156(11)
C51 0.0349(10) 0.0506(12) 0.0514(12) 0.0029(9) 0.0054(9) -0.0028(8)
C52 0.0444(11) 0.0474(11) 0.0387(10) 0.0047(8) 0.0124(8) 0.0121(9)
C53 0.0538(14) 0.0853(19) 0.0447(12) 0.0147(12) 0.0090(10) 0.0182(13)
C54 0.0780(19) 0.097(2) 0.0457(13) 0.0163(14) 0.0076(13) 0.0368(17)
C55 0.102(2) 0.0671(17) 0.0453(13) 0.0169(12) 0.0214(14) 0.0321(16)
C56 0.094(2) 0.0519(14) 0.0611(15) 0.0102(12) 0.0328(16) -0.0001(14)
C57 0.0606(14) 0.0453(11) 0.0526(12) 0.0055(10) 0.0173(11) -0.0013(10)
C58 0.0332(9) 0.0348(9) 0.0362(9) 0.0032(7) 0.0075(7) 0.0021(7)
C59 0.0304(9) 0.0434(10) 0.0450(10) -0.0009(8) 0.0024(8) 0.0016(8)
C60 0.0341(9) 0.0387(10) 0.0540(12) 0.0000(9) 0.0077(8) 0.0052(8)
C61 0.0509(12) 0.0347(10) 0.0454(11) 0.0000(8) 0.0116(9) 0.0041(8)
C62 0.0580(13) 0.0492(12) 0.0384(10) -0.0014(9) -0.0005(9) 0.0104(10)
C63 0.0409(10) 0.0474(11) 0.0404(10) 0.0036(8) 0.0006(8) 0.0110(9)
O2 0.137(4) 0.136(4) 0.200(6) -0.008(4) -0.010(4) 0.024(4)
C64 0.196(12) 0.176(11) 0.113(8) 0.022(7) 0.052(8) 0.033(10)
C65 0.105(6) 0.112(6) 0.139(7) 0.021(5) 0.009(5) 0.025(5)
C66 0.150(8) 0.170(8) 0.094(6) -0.021(6) 0.019(6) 0.018(7)
C67 0.322(16) 0.150(10) 0.107(8) 0.028(7) 0.044(10) 0.067(11)
O3 0.137(4) 0.136(4) 0.200(6) -0.008(4) -0.010(4) 0.024(4)

loop_
_atom_type_symbol
_atom_type_description
_atom_type_scat_dispersion_real
_atom_type_scat_dispersion_imag
_atom_type_scat_source
C C 0.0181 0.0091 'International Tables Vol C Tables 4.2.6.8 and 6.1.1.4'
H H 0.0000 0.0000 'International Tables Vol C Tables 4.2.6.8 and 6.1.1.4'
N N 0.0311 0.0180 'International Tables Vol C Tables 4.2.6.8 and 6.1.1.4'
O O 0.0492 0.0322 'International Tables Vol C Tables 4.2.6.8 and 6.1.1.4'
Si Si 0.2541 0.3302 'International Tables Vol C Tables 4.2.6.8 and 6.1.1.4'
P P 0.2955 0.4335 'International Tables Vol C Tables 4.2.6.8 and 6.1.1.4'
S S 0.3331 0.5567 'International Tables Vol C Tables 4.2.6.8 and 6.1.1.4'
Mn Mn -0.5299 2.8052 'International Tables Vol C Tables 4.2.6.8 and 6.1.1.4'

loop_
_geom_angle_atom_site_label_1
_geom_angle_atom_site_label_2
_geom_angle_atom_site_label_3
_geom_angle
_geom_angle_site_symmetry_1
_geom_angle_site_symmetry_3
_geom_angle_publ_flag
N1 Mn P1 178.86(7) . . ?
N1 Mn S3 98.11(7) . . ?
P1 Mn S3 83.027(18) . . ?
N1 Mn S1 97.78(7) . . ?
P1 Mn S1 81.476(18) . . ?
S3 Mn S1 127.54(2) . . ?
N1 Mn S2 96.39(7) . . ?
P1 Mn S2 83.172(18) . . ?
S3 Mn S2 112.69(2) . . ?
S1 Mn S2 114.70(2) . . ?
C6 S1 Mn 108.10(6) . . ?
C15 S2 Mn 107.98(6) . . ?
C24 S3 Mn 109.01(6) . . ?
C1 P1 C19 107.57(8) . . ?
C1 P1 C10 109.96(8) . . ?
C19 P1 C10 108.19(8) . . ?
C1 P1 Mn 110.43(6) . . ?
C19 P1 Mn 110.88(6) . . ?
C10 P1 Mn 109.77(6) . . ?
C9 Si1 C7 111.68(13) . . ?
C9 Si1 C8 107.98(14) . . ?
C7 Si1 C8 106.38(13) . . ?
C9 Si1 C5 110.32(10) . . ?
C7 Si1 C5 112.79(10) . . ?
C8 Si1 C5 107.40(12) . . ?
C18 Si2 C17 106.81(13) . . ?
C18 Si2 C16 109.73(17) . . ?
C17 Si2 C16 108.38(18) . . ?
C18 Si2 C14 113.24(10) . . ?
C17 Si2 C14 107.50(12) . . ?
C16 Si2 C14 110.96(12) . . ?
C25 Si3 C26 109.5(2) . . ?
C25 Si3 C27 108.1(2) . . ?
C26 Si3 C27 107.5(2) . . ?
C25 Si3 C23 109.67(14) . . ?
C26 Si3 C23 113.50(16) . . ?
C27 Si3 C23 108.39(16) . . ?
O1 N1 Mn 176.3(3) . . ?
O1' N1 Mn 141.2(5) . . ?
C2 C1 C6 120.75(17) . . ?
C2 C1 P1 125.02(15) . . ?
C6 C1 P1 114.22(13) . . ?
C3 C2 C1 120.0(2) . . ?
C2 C3 C4 119.1(2) . . ?
C3 C4 C5 123.34(19) . . ?
C4 C5 C6 117.09(18) . . ?
C4 C5 Si1 118.71(15) . . ?
C6 C5 Si1 124.16(14) . . ?
C1 C6 C5 119.70(17) . . ?
C1 C6 S1 119.57(13) . . ?
C5 C6 S1 120.72(14) . . ?
C11 C10 C15 120.91(16) . . ?
C11 C10 P1 124.13(14) . . ?
C15 C10 P1 114.92(13) . . ?
C12 C11 C10 119.48(19) . . ?
C11 C12 C13 119.6(2) . . ?
C12 C13 C14 122.88(18) . . ?
C13 C14 C15 117.40(18) . . ?
C13 C14 Si2 120.22(14) . . ?
C15 C14 Si2 122.37(15) . . ?
C10 C15 C14 119.65(17) . . ?
C10 C15 S2 120.70(13) . . ?
C14 C15 S2 119.64(14) . . ?
C20 C19 C24 121.29(17) . . ?
C20 C19 P1 123.51(15) . . ?
C24 C19 P1 115.20(13) . . ?
C21 C20 C19 119.8(2) . . ?
C22 C21 C20 119.2(2) . . ?
C21 C22 C23 123.17(19) . . ?
C22 C23 C24 117.00(19) . . ?
C22 C23 Si3 119.19(16) . . ?
C24 C23 Si3 123.73(16) . . ?
C19 C24 C23 119.44(18) . . ?
C19 C24 S3 120.35(14) . . ?
C23 C24 S3 120.19(15) . . ?
N2 P2 C28 109.50(11) . . ?
N2 P2 C40 109.00(9) . . ?
C28 P2 C40 108.27(9) . . ?
N2 P2 C34 115.00(9) . . ?
C28 P2 C34 107.43(10) . . ?
C40 P2 C34 107.45(10) . . ?
N2 P3 C46 114.65(9) . . ?
N2 P3 C58 110.02(9) . . ?
C46 P3 C58 108.94(9) . . ?
N2 P3 C52 108.02(9) . . ?
C46 P3 C52 106.22(10) . . ?
C58 P3 C52 108.80(9) . . ?
P2 N2 P3 138.81(11) . . ?
C33 C28 C29 119.7(2) . . ?
C33 C28 P2 121.21(18) . . ?
C29 C28 P2 118.99(19) . . ?
C30 C29 C28 118.6(3) . . ?
C31 C30 C29 121.3(3) . . ?
C30 C31 C32 120.5(3) . . ?
C31 C32 C33 119.6(3) . . ?
C28 C33 C32 120.2(3) . . ?
C39 C34 C35 119.8(2) . . ?
C39 C34 P2 120.35(17) . . ?
C35 C34 P2 119.56(16) . . ?
C36 C35 C34 120.0(2) . . ?
C37 C36 C35 119.9(3) . . ?
C36 C37 C38 120.3(2) . . ?
C37 C38 C39 120.8(3) . . ?
C38 C39 C34 119.0(3) . . ?
C41 C40 C45 119.2(2) . . ?
C41 C40 P2 119.72(16) . . ?
C45 C40 P2 121.05(17) . . ?
C40 C41 C42 119.9(2) . . ?
C43 C42 C41 120.5(3) . . ?
C42 C43 C44 119.6(2) . . ?
C43 C44 C45 120.5(3) . . ?
C44 C45 C40 120.1(3) . . ?
C51 C46 C47 119.8(2) . . ?
C51 C46 P3 121.11(16) . . ?
C47 C46 P3 118.83(17) . . ?
C48 C47 C46 119.6(3) . . ?
C47 C48 C49 120.0(3) . . ?
C50 C49 C48 120.5(3) . . ?
C49 C50 C51 120.1(3) . . ?
C46 C51 C50 119.9(2) . . ?
C53 C52 C57 119.7(2) . . ?
C53 C52 P3 120.87(18) . . ?
C57 C52 P3 119.45(18) . . ?
C52 C53 C54 120.0(3) . . ?
C55 C54 C53 120.1(3) . . ?
C56 C55 C54 120.5(2) . . ?
C55 C56 C57 120.6(3) . . ?
C52 C57 C56 119.0(3) . . ?
C63 C58 C59 119.32(18) . . ?
C63 C58 P3 119.02(15) . . ?
C59 C58 P3 121.65(15) . . ?
C60 C59 C58 120.01(19) . . ?
C61 C60 C59 120.37(19) . . ?
C60 C61 C62 120.10(19) . . ?
C61 C62 C63 120.1(2) . . ?
C58 C63 C62 120.07(19) . . ?
C65 O2 C66 100.7(9) . . ?
O2 C65 C64 113.2(10) . . ?
O2 C66 C67 95.7(10) . . ?

loop_
_geom_bond_atom_site_label_1
_geom_bond_atom_site_label_2
_geom_bond_distance
_geom_bond_site_symmetry_2
_geom_bond_publ_flag
Mn N1 1.748(2) . ?
Mn P1 2.2925(5) . ?
Mn S3 2.3383(5) . ?
Mn S1 2.3451(5) . ?
Mn S2 2.3481(5) . ?
S1 C6 1.7682(18) . ?
S2 C15 1.7592(19) . ?
S3 C24 1.7675(19) . ?
P1 C1 1.8075(18) . ?
P1 C19 1.8106(18) . ?
P1 C10 1.8118(18) . ?
Si1 C9 1.864(3) . ?
Si1 C7 1.872(2) . ?
Si1 C8 1.877(3) . ?
Si1 C5 1.888(2) . ?
Si2 C18 1.858(2) . ?
Si2 C17 1.870(3) . ?
Si2 C16 1.872(3) . ?
Si2 C14 1.897(2) . ?
Si3 C25 1.852(4) . ?
Si3 C26 1.859(4) . ?
Si3 C27 1.873(4) . ?
Si3 C23 1.880(2) . ?
N1 O1 1.067(3) . ?
N1 O1' 1.248(7) . ?
C1 C2 1.391(3) . ?
C1 C6 1.411(2) . ?
C2 C3 1.380(3) . ?
C3 C4 1.385(3) . ?
C4 C5 1.394(3) . ?
C5 C6 1.415(3) . ?
C10 C11 1.397(3) . ?
C10 C15 1.410(3) . ?
C11 C12 1.383(3) . ?
C12 C13 1.386(3) . ?
C13 C14 1.397(3) . ?
C14 C15 1.414(3) . ?
C19 C20 1.389(3) . ?
C19 C24 1.400(3) . ?
C20 C21 1.384(3) . ?
C21 C22 1.376(3) . ?
C22 C23 1.404(3) . ?
C23 C24 1.420(3) . ?
P2 N2 1.5766(17) . ?
P2 C28 1.792(2) . ?
P2 C40 1.7958(19) . ?
P2 C34 1.800(2) . ?
P3 N2 1.5802(17) . ?
P3 C46 1.796(2) . ?
P3 C58 1.8014(19) . ?
P3 C52 1.802(2) . ?
C28 C33 1.389(4) . ?
C28 C29 1.392(4) . ?
C29 C30 1.388(4) . ?
C30 C31 1.364(7) . ?
C31 C32 1.366(6) . ?
C32 C33 1.390(4) . ?
C34 C39 1.393(3) . ?
C34 C35 1.399(3) . ?
C35 C36 1.389(3) . ?
C36 C37 1.376(4) . ?
C37 C38 1.378(5) . ?
C38 C39 1.392(4) . ?
C40 C41 1.377(3) . ?
C40 C45 1.383(3) . ?
C41 C42 1.391(3) . ?
C42 C43 1.364(4) . ?
C43 C44 1.371(5) . ?
C44 C45 1.382(4) . ?
C46 C51 1.389(3) . ?
C46 C47 1.395(3) . ?
C47 C48 1.385(4) . ?
C48 C49 1.386(5) . ?
C49 C50 1.371(5) . ?
C50 C51 1.389(3) . ?
C52 C53 1.389(4) . ?
C52 C57 1.391(3) . ?
C53 C54 1.390(4) . ?
C54 C55 1.369(5) . ?
C55 C56 1.362(5) . ?
C56 C57 1.403(4) . ?
C58 C63 1.390(3) . ?
C58 C59 1.396(3) . ?
C59 C60 1.386(3) . ?
C60 C61 1.378(3) . ?
C61 C62 1.380(3) . ?
C62 C63 1.391(3) . ?
O2 C65 1.375(8) . ?
O2 C66 1.471(9) . ?
C64 C65 1.511(9) . ?
C66 C67 1.479(9) . ?
